data_7205232
loop_
_publ_author_name
'Karmakar, Anirban'
'Goldberg, Israel'

_publ_section_title
;
 Coordination polymers of flexible tetracarboxylic acids with metal
 ions. II. Supramolecular assemblies of 5,5&#x2032;-methylene- and
 5,5&#x2032;-(ethane-1,2-diyl)-bis(oxy)diisophthalic acid ligands with
 d-transition metals
;
_journal_issue 1
_journal_name_full CrystEngComm
_journal_page_first 350
_journal_paper_doi 10.1039/c0ce00268b
_journal_volume 13
_journal_year 2011
_chemical_formula_moiety 'C22 H14 Ag2 N O10'
_chemical_formula_sum 'C22 H14 Ag2 N O10'
_chemical_formula_weight 668.08
_chemical_name_systematic
;
?
;
_space_group_IT_number 2
_symmetry_cell_setting triclinic
_symmetry_space_group_name_Hall '-P 1'
_symmetry_space_group_name_H-M 'P -1'
_atom_sites_solution_hydrogens geom
_atom_sites_solution_primary direct
_atom_sites_solution_secondary difmap
_audit_creation_method SHELXL-97
_cell_angle_alpha 78.834(2)
_cell_angle_beta 73.855(2)
_cell_angle_gamma 80.3001(12)
_cell_formula_units_Z 2
_cell_length_a 7.7679(2)
_cell_length_b 10.6578(4)
_cell_length_c 12.8283(3)
_cell_measurement_reflns_used 4415
_cell_measurement_temperature 110(2)
_cell_measurement_theta_max 27.88
_cell_measurement_theta_min 2.75
_cell_volume 993.41(5)
_computing_cell_refinement Denzo
_computing_data_collection 'Collect, Nonius B.V.'
_computing_data_reduction 'Denzo & Scalepack'
_computing_structure_refinement 'SHELXL-97 (Sheldrick, 1997)'
_computing_structure_solution SIR-97
_diffrn_ambient_temperature 110(2)
_diffrn_detector_area_resol_mean 12.8
_diffrn_measured_fraction_theta_full 0.993
_diffrn_measured_fraction_theta_max 0.993
_diffrn_measurement_device_type 'Nonius KappaCCD'
_diffrn_measurement_method '1 deg. \w scans'
_diffrn_radiation_monochromator graphite
_diffrn_radiation_source 'fine-focus sealed tube'
_diffrn_radiation_type MoK\a
_diffrn_radiation_wavelength 0.71073
_diffrn_reflns_av_R_equivalents 0.0410
_diffrn_reflns_av_sigmaI/netI 0.0352
_diffrn_reflns_limit_h_max 10
_diffrn_reflns_limit_h_min 0
_diffrn_reflns_limit_k_max 14
_diffrn_reflns_limit_k_min -13
_diffrn_reflns_limit_l_max 16
_diffrn_reflns_limit_l_min -15
_diffrn_reflns_number 18547
_diffrn_reflns_theta_full 27.88
_diffrn_reflns_theta_max 27.88
_diffrn_reflns_theta_min 2.75
_diffrn_standards_number 0
_exptl_absorpt_coefficient_mu 2.039
_exptl_absorpt_correction_T_max 0.8221
_exptl_absorpt_correction_T_min 0.6297
_exptl_absorpt_correction_type multi-scan
_exptl_absorpt_process_details 'Blessing, 1995'
_exptl_crystal_colour colorless
_exptl_crystal_density_diffrn 2.233
_exptl_crystal_density_method 'not measured'
_exptl_crystal_description prism
_exptl_crystal_F_000 654
_exptl_crystal_size_max 0.25
_exptl_crystal_size_mid 0.15
_exptl_crystal_size_min 0.10
_refine_diff_density_max 0.606
_refine_diff_density_min -0.979
_refine_diff_density_rms 0.128
_refine_ls_extinction_method none
_refine_ls_goodness_of_fit_ref 1.017
_refine_ls_hydrogen_treatment constr
_refine_ls_matrix_type full
_refine_ls_number_parameters 338
_refine_ls_number_reflns 4699
_refine_ls_number_restraints 0
_refine_ls_restrained_S_all 1.017
_refine_ls_R_factor_all 0.0537
_refine_ls_R_factor_gt 0.0377
_refine_ls_shift/su_max 0.004
_refine_ls_shift/su_mean 0.001
_refine_ls_structure_factor_coef Fsqd
_refine_ls_weighting_details 'calc w=1/[\s^2^(Fo^2^)+(0.0506P)^2^+1.4635P] where P=(Fo^2^+2Fc^2^)/3'
_refine_ls_weighting_scheme calc
_refine_ls_wR_factor_gt 0.0884
_refine_ls_wR_factor_ref 0.0974
_reflns_number_gt 3680
_reflns_number_total 4699
_reflns_threshold_expression >2sigma(I)
_cod_data_source_file C0CE00268B.TXT
_cod_data_source_block 11
_cod_database_code 7205232

loop_
_symmetry_equiv_pos_as_xyz
'x, y, z'
'-x, -y, -z'

loop_
_atom_site_label
_atom_site_type_symbol
_atom_site_fract_x
_atom_site_fract_y
_atom_site_fract_z
_atom_site_U_iso_or_equiv
_atom_site_adp_type
_atom_site_occupancy
_atom_site_symmetry_multiplicity
_atom_site_calc_flag
_atom_site_refinement_flags
_atom_site_disorder_assembly
_atom_site_disorder_group
Ag1A Ag 1.1356(10) -0.0375(2) 0.1176(3) 0.0254(5) Uani 0.56(2) 1 d P . .
Ag1B Ag 1.0796(15) -0.0358(3) 0.1286(3) 0.0249(8) Uani 0.44(2) 1 d P . .
Ag2A Ag 1.4163(6) 0.1335(3) -0.04690(14) 0.0227(4) Uani 0.572(13) 1 d P . .
Ag2B Ag 1.3603(8) 0.1045(5) -0.0323(3) 0.0243(7) Uani 0.428(13) 1 d P . .
O3 O 1.0829(3) 0.1366(2) 0.19462(18) 0.0209(5) Uani 1 1 d . . .
O4 O 1.3283(3) 0.2273(2) 0.09153(17) 0.0218(5) Uani 1 1 d . . .
C5 C 1.1885(4) 0.2243(3) 0.1683(2) 0.0156(6) Uani 1 1 d . . .
C6 C 1.1382(4) 0.3324(3) 0.2337(2) 0.0158(6) Uani 1 1 d . . .
C7 C 1.2554(4) 0.4257(3) 0.2132(2) 0.0163(6) Uani 1 1 d . . .
H7 H 1.3683 0.4183 0.1603 0.020 Uiso 1 1 calc R . .
C8 C 1.2051(4) 0.5294(3) 0.2709(2) 0.0153(6) Uani 1 1 d . . .
C9 C 1.3281(4) 0.6311(3) 0.2435(2) 0.0177(6) Uani 1 1 d . . .
O10 O 1.4658(3) 0.6310(2) 0.1697(2) 0.0271(5) Uani 1 1 d . . .
O11 O 1.2693(3) 0.7231(2) 0.30574(18) 0.0223(5) Uani 1 1 d . . .
H11 H 1.3269 0.7865 0.2774 0.033 Uiso 1 1 calc R . .
C12 C 1.0396(4) 0.5418(3) 0.3479(2) 0.0158(6) Uani 1 1 d . . .
H12 H 1.0062 0.6125 0.3875 0.019 Uiso 1 1 calc R . .
C13 C 0.9235(4) 0.4493(3) 0.3662(2) 0.0154(6) Uani 1 1 d . . .
C14 C 0.9715(4) 0.3453(3) 0.3095(2) 0.0154(6) Uani 1 1 d . . .
H14 H 0.8907 0.2830 0.3224 0.018 Uiso 1 1 calc R . .
O15 O 0.7584(3) 0.47077(19) 0.44144(17) 0.0183(4) Uani 1 1 d . . .
C16 C 0.6492(4) 0.3709(3) 0.4725(2) 0.0172(6) Uani 1 1 d . . .
H16A H 0.5523 0.3855 0.5394 0.021 Uiso 1 1 calc R . .
H16B H 0.7221 0.2874 0.4885 0.021 Uiso 1 1 calc R . .
O17 O 0.5722(3) 0.36922(19) 0.38338(16) 0.0161(4) Uani 1 1 d . . .
C18 C 0.4940(4) 0.2582(3) 0.3947(2) 0.0147(6) Uani 1 1 d . . .
C19 C 0.3634(4) 0.2180(3) 0.4871(2) 0.0171(6) Uani 1 1 d . . .
H19 H 0.3251 0.2662 0.5464 0.020 Uiso 1 1 calc R . .
C20 C 0.2876(4) 0.1060(3) 0.4932(2) 0.0152(6) Uani 1 1 d . . .
C21 C 0.1559(4) 0.0616(3) 0.5976(2) 0.0172(6) Uani 1 1 d . . .
O22 O 0.0956(3) -0.0485(2) 0.59858(18) 0.0200(4) Uani 1 1 d . . .
H22 H 0.0333 -0.0734 0.6619 0.030 Uiso 1 1 calc R . .
O23 O 0.1110(3) 0.1194(2) 0.67580(18) 0.0233(5) Uani 1 1 d . . .
C24 C 0.3400(4) 0.0376(3) 0.4055(2) 0.0167(6) Uani 1 1 d . . .
H24 H 0.2845 -0.0365 0.4088 0.020 Uiso 1 1 calc R . .
C25 C 0.4736(4) 0.0771(3) 0.3126(2) 0.0156(6) Uani 1 1 d . . .
C26 C 0.5525(4) 0.1875(3) 0.3075(2) 0.0159(6) Uani 1 1 d . . .
H26 H 0.6453 0.2144 0.2451 0.019 Uiso 1 1 calc R . .
C27 C 0.5342(4) 0.0057(3) 0.2166(3) 0.0208(6) Uani 1 1 d . . .
O28 O 0.6734(3) 0.0295(2) 0.14362(18) 0.0244(5) Uani 1 1 d . . .
O29 O 0.4368(3) -0.0777(2) 0.21232(18) 0.0244(5) Uani 1 1 d . . .
N30 N 1.0878(4) -0.2158(3) 0.0730(2) 0.0254(6) Uani 1 1 d . . .
C31 C 1.2092(5) -0.2775(3) -0.0023(3) 0.0302(8) Uani 1 1 d . . .
H31 H 1.3201 -0.2434 -0.0369 0.036 Uiso 1 1 calc R . .
C32 C 1.1810(5) -0.3890(3) -0.0324(3) 0.0265(7) Uani 1 1 d . . .
H32 H 1.2718 -0.4298 -0.0861 0.032 Uiso 1 1 calc R . .
C33 C 1.0194(4) -0.4411(3) 0.0161(2) 0.0176(6) Uani 1 1 d . . .
C34 C 0.8944(4) -0.3779(3) 0.0958(3) 0.0213(6) Uani 1 1 d . . .
H34 H 0.7825 -0.4101 0.1317 0.026 Uiso 1 1 calc R . .
C35 C 0.9331(5) -0.2679(3) 0.1227(3) 0.0240(7) Uani 1 1 d . . .
H35 H 0.8471 -0.2273 0.1786 0.029 Uiso 1 1 calc R . .

loop_
_atom_site_aniso_label
_atom_site_aniso_U_11
_atom_site_aniso_U_22
_atom_site_aniso_U_33
_atom_site_aniso_U_23
_atom_site_aniso_U_13
_atom_site_aniso_U_12
Ag1A 0.0343(14) 0.0167(3) 0.0268(6) -0.0104(3) -0.0036(8) -0.0067(6)
Ag1B 0.039(2) 0.0174(4) 0.0189(6) -0.0094(3) -0.0012(9) -0.0091(8)
Ag2A 0.0319(9) 0.0199(5) 0.0148(3) -0.0081(3) -0.0006(4) -0.0015(6)
Ag2B 0.0329(13) 0.0235(9) 0.0167(5) -0.0127(5) -0.0033(7) 0.0023(9)
O3 0.0279(12) 0.0154(10) 0.0213(11) -0.0093(9) -0.0042(9) -0.0040(9)
O4 0.0268(12) 0.0204(11) 0.0156(10) -0.0094(9) 0.0016(9) 0.0001(9)
C5 0.0193(14) 0.0137(13) 0.0128(13) -0.0041(11) -0.0035(11) 0.0017(11)
C6 0.0185(14) 0.0153(14) 0.0144(13) -0.0034(11) -0.0046(11) -0.0024(11)
C7 0.0176(14) 0.0183(14) 0.0128(13) -0.0015(11) -0.0034(11) -0.0034(12)
C8 0.0169(14) 0.0177(14) 0.0130(13) -0.0060(11) -0.0041(11) -0.0019(11)
C9 0.0158(15) 0.0217(15) 0.0173(14) -0.0071(12) -0.0045(12) -0.0019(12)
O10 0.0199(12) 0.0274(12) 0.0329(13) -0.0157(10) 0.0060(10) -0.0084(10)
O11 0.0257(12) 0.0226(11) 0.0212(11) -0.0092(9) -0.0013(9) -0.0113(9)
C12 0.0198(14) 0.0159(14) 0.0130(13) -0.0075(11) -0.0026(11) -0.0026(11)
C13 0.0133(13) 0.0157(14) 0.0158(14) -0.0045(11) -0.0004(11) -0.0014(11)
C14 0.0154(14) 0.0143(13) 0.0162(14) -0.0060(11) -0.0013(11) -0.0021(11)
O15 0.0166(10) 0.0159(10) 0.0216(11) -0.0105(8) 0.0029(8) -0.0044(8)
C16 0.0179(14) 0.0187(14) 0.0167(14) -0.0052(11) -0.0028(11) -0.0069(12)
O17 0.0197(10) 0.0148(10) 0.0143(10) -0.0027(8) -0.0031(8) -0.0051(8)
C18 0.0156(14) 0.0104(13) 0.0192(14) -0.0031(11) -0.0067(11) 0.0002(11)
C19 0.0187(14) 0.0152(14) 0.0174(14) -0.0049(11) -0.0043(12) -0.0001(11)
C20 0.0133(13) 0.0140(13) 0.0183(14) -0.0035(11) -0.0041(11) -0.0002(11)
C21 0.0166(14) 0.0153(14) 0.0207(15) -0.0045(12) -0.0057(12) -0.0008(11)
O22 0.0232(11) 0.0167(11) 0.0200(11) -0.0034(9) -0.0021(9) -0.0076(9)
O23 0.0280(12) 0.0191(11) 0.0215(11) -0.0094(9) 0.0021(9) -0.0061(9)
C24 0.0182(14) 0.0120(13) 0.0208(15) -0.0033(11) -0.0066(12) -0.0006(11)
C25 0.0176(14) 0.0161(14) 0.0140(13) -0.0055(11) -0.0062(11) 0.0029(11)
C26 0.0165(14) 0.0152(14) 0.0153(14) -0.0047(11) -0.0026(11) -0.0003(11)
C27 0.0277(17) 0.0145(14) 0.0195(15) -0.0049(12) -0.0078(13) 0.0051(12)
O28 0.0325(13) 0.0194(11) 0.0181(11) -0.0081(9) 0.0017(10) -0.0020(10)
O29 0.0375(13) 0.0185(11) 0.0195(11) -0.0091(9) -0.0041(10) -0.0078(10)
N30 0.0447(17) 0.0136(12) 0.0202(13) -0.0041(10) -0.0077(12) -0.0092(12)
C31 0.048(2) 0.0205(16) 0.0195(16) -0.0056(13) 0.0049(15) -0.0158(15)
C32 0.0344(19) 0.0188(15) 0.0214(16) -0.0079(13) 0.0093(14) -0.0122(14)
C33 0.0259(16) 0.0124(14) 0.0139(13) -0.0021(11) -0.0055(12) -0.0005(12)
C34 0.0204(15) 0.0197(15) 0.0257(16) -0.0116(13) -0.0077(13) 0.0044(12)
C35 0.0295(17) 0.0187(15) 0.0259(16) -0.0113(13) -0.0095(14) 0.0049(13)

loop_
_atom_type_symbol
_atom_type_description
_atom_type_scat_dispersion_real
_atom_type_scat_dispersion_imag
_atom_type_scat_source
C C 0.0033 0.0016 'International Tables Vol C Tables 4.2.6.8 and 6.1.1.4'
H H 0.0000 0.0000 'International Tables Vol C Tables 4.2.6.8 and 6.1.1.4'
Ag Ag -0.8971 1.1015 'International Tables Vol C Tables 4.2.6.8 and 6.1.1.4'
N N 0.0061 0.0033 'International Tables Vol C Tables 4.2.6.8 and 6.1.1.4'
O O 0.0106 0.0060 'International Tables Vol C Tables 4.2.6.8 and 6.1.1.4'

loop_
_geom_angle_atom_site_label_1
_geom_angle_atom_site_label_2
_geom_angle_atom_site_label_3
_geom_angle
_geom_angle_site_symmetry_1
_geom_angle_site_symmetry_3
_geom_angle_publ_flag
O3 Ag1A N30 159.6(4) . . ?
O3 Ag1A Ag2B 80.71(15) . . ?
N30 Ag1A Ag2B 116.8(2) . . ?
O3 Ag1A Ag2A 78.34(15) . . ?
N30 Ag1A Ag2A 119.8(2) . . ?
N30 Ag1B O3 175.3(3) . . ?
N30 Ag1B O23 91.8(2) . 2_656 ?
O3 Ag1B O23 85.93(17) . 2_656 ?
N30 Ag1B Ag2B 107.0(3) . . ?
O3 Ag1B Ag2B 74.1(2) . . ?
O23 Ag1B Ag2B 155.7(2) 2_656 . ?
Ag2B Ag2A O4 91.8(2) . . ?
Ag2B Ag2A O29 104.4(3) . 2_755 ?
O4 Ag2A O29 163.5(3) . 2_755 ?
O4 Ag2A Ag2B 102.37(7) . 2_855 ?
O29 Ag2A Ag2B 82.39(9) 2_755 2_855 ?
O4 Ag2A Ag2A 102.33(8) . 2_855 ?
O29 Ag2A Ag2A 85.14(7) 2_755 2_855 ?
O4 Ag2A Ag1A 76.25(14) . . ?
O29 Ag2A Ag1A 120.23(18) 2_755 . ?
Ag2B Ag2A Ag1A 75.3(2) 2_855 . ?
Ag2A Ag2A Ag1A 65.70(19) 2_855 . ?
Ag2A Ag2B O4 73.7(3) . . ?
Ag2A Ag2B O28 118.5(3) . 2_755 ?
O4 Ag2B O28 167.0(4) . 2_755 ?
Ag2A Ag2B O29 63.1(3) . 2_755 ?
O4 Ag2B O29 136.7(4) . 2_755 ?
O28 Ag2B O29 55.42(8) 2_755 2_755 ?
Ag2A Ag2B Ag1A 154.5(2) . . ?
O4 Ag2B Ag1A 86.99(17) . . ?
O28 Ag2B Ag1A 82.4(3) 2_755 . ?
O29 Ag2B Ag1A 134.9(2) 2_755 . ?
Ag2A Ag2B C27 91.3(3) . 2_755 ?
O4 Ag2B C27 164.7(4) . 2_755 ?
O28 Ag2B C27 27.28(9) 2_755 2_755 ?
O29 Ag2B C27 28.17(9) 2_755 2_755 ?
Ag1A Ag2B C27 108.2(2) . 2_755 ?
Ag2A Ag2B Ag1B 157.3(2) . . ?
O4 Ag2B Ag1B 86.41(18) . . ?
O28 Ag2B Ag1B 82.3(2) 2_755 . ?
O29 Ag2B Ag1B 136.4(2) 2_755 . ?
Ag1A Ag2B Ag1B 5.76(10) . . ?
C27 Ag2B Ag1B 108.8(2) 2_755 . ?
Ag2A Ag2B Ag2A 94.6(3) . 2_855 ?
O4 Ag2B Ag2A 103.05(9) . 2_855 ?
O28 Ag2B Ag2A 81.07(15) 2_755 2_855 ?
O29 Ag2B Ag2A 84.02(11) 2_755 2_855 ?
Ag1A Ag2B Ag2A 73.4(2) . 2_855 ?
C27 Ag2B Ag2A 80.59(7) 2_755 2_855 ?
Ag1B Ag2B Ag2A 79.1(3) . 2_855 ?
Ag2A Ag2B Ag2B 84.1(3) . 2_855 ?
O4 Ag2B Ag2B 100.03(13) . 2_855 ?
O28 Ag2B Ag2B 86.10(15) 2_755 2_855 ?
O29 Ag2B Ag2B 79.27(16) 2_755 2_855 ?
Ag1A Ag2B Ag2B 83.0(3) . 2_855 ?
C27 Ag2B Ag2B 80.85(8) 2_755 2_855 ?
Ag1B Ag2B Ag2B 88.8(3) . 2_855 ?
C5 O3 Ag1B 134.0(3) . . ?
C5 O3 Ag1A 124.1(3) . . ?
C5 O4 Ag2A 131.6(3) . . ?
C5 O4 Ag2B 117.2(3) . . ?
O4 C5 O3 125.2(3) . . ?
O4 C5 C6 117.5(3) . . ?
O3 C5 C6 117.3(3) . . ?
C14 C6 C7 120.0(3) . . ?
C14 C6 C5 120.5(3) . . ?
C7 C6 C5 119.4(3) . . ?
C8 C7 C6 119.4(3) . . ?
C8 C7 H7 120.3 . . ?
C6 C7 H7 120.3 . . ?
C12 C8 C7 120.8(3) . . ?
C12 C8 C9 120.8(3) . . ?
C7 C8 C9 118.4(3) . . ?
O10 C9 O11 123.6(3) . . ?
O10 C9 C8 123.3(3) . . ?
O11 C9 C8 113.2(2) . . ?
C9 O11 H11 109.5 . . ?
C8 C12 C13 119.1(3) . . ?
C8 C12 H12 120.4 . . ?
C13 C12 H12 120.4 . . ?
O15 C13 C14 123.5(3) . . ?
O15 C13 C12 115.7(2) . . ?
C14 C13 C12 120.8(3) . . ?
C6 C14 C13 119.8(3) . . ?
C6 C14 H14 120.1 . . ?
C13 C14 H14 120.1 . . ?
C13 O15 C16 116.7(2) . . ?
O15 C16 O17 107.9(2) . . ?
O15 C16 H16A 110.1 . . ?
O17 C16 H16A 110.1 . . ?
O15 C16 H16B 110.1 . . ?
O17 C16 H16B 110.1 . . ?
H16A C16 H16B 108.4 . . ?
C18 O17 C16 112.8(2) . . ?
C19 C18 O17 122.2(3) . . ?
C19 C18 C26 120.7(3) . . ?
O17 C18 C26 117.1(3) . . ?
C18 C19 C20 119.5(3) . . ?
C18 C19 H19 120.2 . . ?
C20 C19 H19 120.2 . . ?
C24 C20 C19 120.2(3) . . ?
C24 C20 C21 122.1(3) . . ?
C19 C20 C21 117.6(3) . . ?
O23 C21 O22 123.1(3) . . ?
O23 C21 C20 122.9(3) . . ?
O22 C21 C20 114.0(3) . . ?
C21 O22 H22 109.5 . . ?
C21 O23 Ag1B 125.8(2) . 2_656 ?
C20 C24 C25 120.3(3) . . ?
C20 C24 H24 119.9 . . ?
C25 C24 H24 119.9 . . ?
C24 C25 C26 119.5(3) . . ?
C24 C25 C27 121.8(3) . . ?
C26 C25 C27 118.6(3) . . ?
C25 C26 C18 119.7(3) . . ?
C25 C26 H26 120.2 . . ?
C18 C26 H26 120.2 . . ?
O28 C27 O29 122.2(3) . . ?
O28 C27 C25 120.1(3) . . ?
O29 C27 C25 117.7(3) . . ?
O28 C27 Ag2B 57.7(2) . 2_755 ?
O29 C27 Ag2B 64.6(2) . 2_755 ?
C25 C27 Ag2B 175.2(2) . 2_755 ?
C27 O28 Ag2B 95.0(3) . 2_755 ?
C27 O29 Ag2A 99.8(2) . 2_755 ?
C27 O29 Ag2B 87.3(3) . 2_755 ?
C31 N30 C35 117.3(3) . . ?
C31 N30 Ag1B 132.4(4) . . ?
C35 N30 Ag1B 110.1(3) . . ?
C31 N30 Ag1A 122.2(3) . . ?
C35 N30 Ag1A 120.4(3) . . ?
N30 C31 C32 123.1(3) . . ?
N30 C31 H31 118.4 . . ?
C32 C31 H31 118.4 . . ?
C31 C32 C33 119.9(3) . . ?
C31 C32 H32 120.1 . . ?
C33 C32 H32 120.1 . . ?
C34 C33 C32 116.9(3) . . ?
C34 C33 C33 121.3(4) . 2_745 ?
C32 C33 C33 121.8(3) . 2_745 ?
C35 C34 C33 120.0(3) . . ?
C35 C34 H34 120.0 . . ?
C33 C34 H34 120.0 . . ?
N30 C35 C34 122.7(3) . . ?
N30 C35 H35 118.6 . . ?
C34 C35 H35 118.6 . . ?

loop_
_geom_bond_atom_site_label_1
_geom_bond_atom_site_label_2
_geom_bond_distance
_geom_bond_site_symmetry_2
_geom_bond_publ_flag
Ag1A O3 2.195(3) . ?
Ag1A N30 2.203(4) . ?
Ag1A Ag2B 2.632(10) . ?
Ag1A Ag2A 3.134(8) . ?
Ag1B N30 2.159(4) . ?
Ag1B O3 2.174(3) . ?
Ag1B O23 2.606(7) 2_656 ?
Ag1B Ag2B 2.941(11) . ?
Ag2A Ag2B 0.546(3) . ?
Ag2A O4 2.098(2) . ?
Ag2A O29 2.252(3) 2_755 ?
Ag2A Ag2B 2.9952(14) 2_855 ?
Ag2A Ag2A 3.087(3) 2_855 ?
Ag2B O4 2.185(3) . ?
Ag2B O28 2.296(4) 2_755 ?
Ag2B O29 2.445(5) 2_755 ?
Ag2B C27 2.705(3) 2_755 ?
Ag2B Ag2A 2.9952(14) 2_855 ?
Ag2B Ag2B 3.001(3) 2_855 ?
O3 C5 1.282(4) . ?
O4 C5 1.247(4) . ?
C5 C6 1.491(4) . ?
C6 C14 1.391(4) . ?
C6 C7 1.399(4) . ?
C7 C8 1.391(4) . ?
C7 H7 0.9500 . ?
C8 C12 1.390(4) . ?
C8 C9 1.492(4) . ?
C9 O10 1.215(4) . ?
C9 O11 1.325(4) . ?
O11 H11 0.8400 . ?
C12 C13 1.390(4) . ?
C12 H12 0.9500 . ?
C13 O15 1.388(3) . ?
C13 C14 1.385(4) . ?
C14 H14 0.9500 . ?
O15 C16 1.402(3) . ?
C16 O17 1.434(3) . ?
C16 H16A 0.9900 . ?
C16 H16B 0.9900 . ?
O17 C18 1.384(3) . ?
C18 C19 1.378(4) . ?
C18 C26 1.398(4) . ?
C19 C20 1.398(4) . ?
C19 H19 0.9500 . ?
C20 C24 1.388(4) . ?
C20 C21 1.490(4) . ?
C21 O23 1.217(4) . ?
C21 O22 1.332(4) . ?
O22 H22 0.8400 . ?
O23 Ag1B 2.606(7) 2_656 ?
C24 C25 1.393(4) . ?
C24 H24 0.9500 . ?
C25 C26 1.398(4) . ?
C25 C27 1.496(4) . ?
C26 H26 0.9500 . ?
C27 O28 1.245(4) . ?
C27 O29 1.279(4) . ?
C27 Ag2B 2.705(3) 2_755 ?
O28 Ag2B 2.296(4) 2_755 ?
O29 Ag2A 2.252(3) 2_755 ?
O29 Ag2B 2.445(5) 2_755 ?
N30 C31 1.336(5) . ?
N30 C35 1.349(5) . ?
C31 C32 1.386(4) . ?
C31 H31 0.9500 . ?
C32 C33 1.392(5) . ?
C32 H32 0.9500 . ?
C33 C34 1.391(4) . ?
C33 C33 1.495(6) 2_745 ?
C34 C35 1.385(4) . ?
C34 H34 0.9500 . ?
C35 H35 0.9500 . ?

loop_
_geom_hbond_atom_site_label_D
_geom_hbond_atom_site_label_H
_geom_hbond_atom_site_label_A
_geom_hbond_distance_DH
_geom_hbond_distance_HA
_geom_hbond_distance_DA
_geom_hbond_angle_DHA
_geom_hbond_site_symmetry_A
O11 H11 O29 0.84 1.75 2.591(3) 176 1_665
O22 H22 O3 0.84 1.86 2.696(3) 174 2_656
